data_2241396
loop_
_publ_author_name
'Zaitsev, Kirill V.'
'Zaitseva, Galina S.'
'Karlov, Sergey S.'
'Korlyukov, Alexander A.'

_publ_section_title
;
 Crystal structure of (<i>tert</i>-butyldimethylsilyl)triphenylgermane,
 Ph~3~Ge-SiMe~2~(<i>t</i>-Bu)
;
_journal_coeditor_code IM2474
_journal_issue 12
_journal_name_full 'Acta Crystallographica Section E'
_journal_page_first o1015
_journal_page_last o1016
_journal_paper_doi 10.1107/S2056989015022872
_journal_volume 71
_journal_year 2015
_chemical_formula_iupac 'C24 H30 Ge Si'
_chemical_formula_moiety 'C24 H30 Ge Si'
_chemical_formula_sum 'C24 H30 Ge Si'
_chemical_formula_weight 419.16
_chemical_name_systematic
;
(<i>tert</i>-Butyldimethylsilyl)triphenylgermane
;
_space_group_crystal_system monoclinic
_space_group_IT_number 15
_space_group_name_Hall '-C 2yc'
_space_group_name_H-M_alt 'C 1 2/c 1'
_symmetry_space_group_name_Hall '-C 2yc'
_symmetry_space_group_name_H-M 'C 1 2/c 1'
_atom_sites_solution_hydrogens geom
_audit_creation_method
;
Olex2 1.2
(compiled 2015.01.26 svn.r3150 for OlexSys, GUI svn.r4998)
;
_cell_angle_alpha 90
_cell_angle_beta 106.2048(10)
_cell_angle_gamma 90
_cell_formula_units_Z 8
_cell_length_a 13.5332(6)
_cell_length_b 14.9825(7)
_cell_length_c 22.7179(13)
_cell_measurement_reflns_used 8565
_cell_measurement_temperature 120
_cell_measurement_theta_max 31.69
_cell_measurement_theta_min 2.45
_cell_volume 4423.3(4)
_computing_cell_refinement
;
SAINT (Bruker, 2013)
;
_computing_data_collection
;
APEX2 (Bruker, 2013)
;
_computing_data_reduction
;
SAINT (Bruker, 2013)
;
_computing_molecular_graphics
;
<i>OLEX2</i> (Dolomanov <i>et al.</i>,  2009)
;
_computing_publication_material
;
<i>OLEX2</i> (Dolomanov <i>et al.</i>,  2009)
;
_computing_structure_refinement
;
SHELXL2014 (Sheldrick, 2015)
;
_computing_structure_solution
;
SHELXS2014 (Sheldrick, 2008)
;
_diffrn_ambient_temperature 120
_diffrn_detector_area_resol_mean 8
_diffrn_measured_fraction_theta_full 1.000
_diffrn_measured_fraction_theta_max 0.985
_diffrn_measurement_device_type 'Bruker SMART APEXII CCD area-detector'
_diffrn_measurement_method '\w and \f scans'
_diffrn_radiation_monochromator graphite
_diffrn_radiation_type MoK\a
_diffrn_radiation_wavelength 0.71073
_diffrn_reflns_av_R_equivalents 0.0433
_diffrn_reflns_limit_h_max 20
_diffrn_reflns_limit_h_min -19
_diffrn_reflns_limit_k_max 22
_diffrn_reflns_limit_k_min -22
_diffrn_reflns_limit_l_max 34
_diffrn_reflns_limit_l_min -33
_diffrn_reflns_number 32242
_diffrn_reflns_theta_full 26.000
_diffrn_reflns_theta_max 32.638
_diffrn_reflns_theta_min 1.867
_exptl_absorpt_coefficient_mu 1.444
_exptl_absorpt_correction_T_max 0.8623
_exptl_absorpt_correction_T_min 0.7195
_exptl_absorpt_correction_type multi-scan
_exptl_absorpt_process_details
;
(SADABS; Bruker, 2013)
;
_exptl_crystal_colour colourless
_exptl_crystal_density_diffrn 1.259
_exptl_crystal_description irregular
_exptl_crystal_F_000 1760
_exptl_crystal_size_max 0.32
_exptl_crystal_size_mid 0.29
_exptl_crystal_size_min 0.24
_refine_diff_density_max 0.434
_refine_diff_density_min -0.373
_refine_ls_extinction_method none
_refine_ls_goodness_of_fit_ref 1.010
_refine_ls_hydrogen_treatment constr
_refine_ls_matrix_type full
_refine_ls_number_parameters 240
_refine_ls_number_reflns 7990
_refine_ls_number_restraints 0
_refine_ls_restrained_S_all 1.010
_refine_ls_R_factor_all 0.0544
_refine_ls_R_factor_gt 0.0325
_refine_ls_shift/su_max 0.002
_refine_ls_shift/su_mean 0.000
_refine_ls_structure_factor_coef Fsqd
_refine_ls_weighting_details 'w=1/[\s^2^(Fo^2^)+(0.0303P)^2^+1.8636P] where P=(Fo^2^+2Fc^2^)/3'
_refine_ls_weighting_scheme calc
_refine_ls_wR_factor_gt 0.0644
_refine_ls_wR_factor_ref 0.0709
_reflns_number_gt 6137
_reflns_number_total 7990
_reflns_threshold_expression 'I > 2\s(I)'
_cod_data_source_file im2474sup1.cif
_cod_data_source_block I
_cod_database_code 2241396
_shelx_space_group_comment
;
The symmetry employed for this shelxl refinement is uniquely defined
by the following loop, which should always be used as a source of
symmetry information in preference to the above space-group names.
They are only intended as comments.
;
_shelxl_version_number 2014/6

loop_
_space_group_symop_operation_xyz
'x, y, z'
'-x, y, -z+1/2'
'x+1/2, y+1/2, z'
'-x+1/2, y+1/2, -z+1/2'
'-x, -y, -z'
'x, -y, z-1/2'
'-x+1/2, -y+1/2, -z'
'x+1/2, -y+1/2, z-1/2'

loop_
_atom_site_type_symbol
_atom_site_label
_atom_site_fract_x
_atom_site_fract_y
_atom_site_fract_z
_atom_site_U_iso_or_equiv
_atom_site_adp_type
_atom_site_calc_flag
_atom_site_occupancy
Ge Ge1 0.36354(2) 0.03558(2) 0.37248(2) 0.01369(4) Uani d 1
Si Si1 0.26294(3) 0.07258(3) 0.27044(2) 0.01566(8) Uani d 1
C C1 0.19468(11) -0.02626(9) 0.22333(7) 0.0193(3) Uani d 1
C C2 0.14760(13) -0.08808(11) 0.26222(8) 0.0280(3) Uani d 1
H H2A 0.2015 -0.1135 0.2947 0.042 Uiso calc 1
H H2B 0.1099 -0.1350 0.2369 0.042 Uiso calc 1
H H2C 0.1020 -0.0544 0.2794 0.042 Uiso calc 1
C C3 0.10842(13) 0.00982(12) 0.16951(8) 0.0286(4) Uani d 1
H H3A 0.0582 0.0399 0.1849 0.043 Uiso calc 1
H H3B 0.0763 -0.0388 0.1437 0.043 Uiso calc 1
H H3C 0.1368 0.0509 0.1462 0.043 Uiso calc 1
C C4 0.26903(13) -0.08070(11) 0.19725(8) 0.0293(4) Uani d 1
H H4A 0.2967 -0.0432 0.1715 0.044 Uiso calc 1
H H4B 0.2327 -0.1298 0.1737 0.044 Uiso calc 1
H H4C 0.3241 -0.1032 0.2303 0.044 Uiso calc 1
C C5 0.16501(12) 0.15374(11) 0.28177(8) 0.0288(4) Uani d 1
H H5A 0.1152 0.1229 0.2971 0.043 Uiso calc 1
H H5B 0.1311 0.1814 0.2433 0.043 Uiso calc 1
H H5C 0.1984 0.1986 0.3107 0.043 Uiso calc 1
C C6 0.34687(14) 0.13018(13) 0.22957(8) 0.0340(4) Uani d 1
H H6A 0.3806 0.1798 0.2536 0.051 Uiso calc 1
H H6B 0.3056 0.1512 0.1905 0.051 Uiso calc 1
H H6C 0.3976 0.0891 0.2235 0.051 Uiso calc 1
C C7 0.48101(10) 0.11767(9) 0.39511(6) 0.0160(3) Uani d 1
C C8 0.46614(12) 0.20997(10) 0.38666(7) 0.0244(3) Uani d 1
H H8 0.3997 0.2322 0.3713 0.029 Uiso calc 1
C C9 0.54855(13) 0.26859(11) 0.40074(8) 0.0287(4) Uani d 1
H H9 0.5371 0.3295 0.3948 0.034 Uiso calc 1
C C10 0.64792(12) 0.23684(11) 0.42370(7) 0.0258(3) Uani d 1
H H10 0.7032 0.2763 0.4332 0.031 Uiso calc 1
C C11 0.66436(11) 0.14632(11) 0.43231(7) 0.0223(3) Uani d 1
H H11 0.7310 0.1247 0.4475 0.027 Uiso calc 1
C C12 0.58171(11) 0.08718(10) 0.41835(6) 0.0185(3) Uani d 1
H H12 0.5939 0.0264 0.4246 0.022 Uiso calc 1
C C13 0.28202(11) 0.05273(9) 0.43088(6) 0.0159(3) Uani d 1
C C14 0.19262(11) 0.00334(10) 0.42642(7) 0.0210(3) Uani d 1
H H14 0.1719 -0.0391 0.3956 0.025 Uiso calc 1
C C15 0.13399(12) 0.01638(11) 0.46710(7) 0.0254(3) Uani d 1
H H15 0.0750 -0.0174 0.4635 0.031 Uiso calc 1
C C16 0.16361(12) 0.07993(11) 0.51311(7) 0.0252(3) Uani d 1
H H16 0.1242 0.0891 0.5402 0.030 Uiso calc 1
C C17 0.25164(12) 0.12936(11) 0.51847(7) 0.0251(3) Uani d 1
H H17 0.2717 0.1719 0.5494 0.030 Uiso calc 1
C C18 0.31062(11) 0.11602(10) 0.47793(7) 0.0203(3) Uani d 1
H H18 0.3700 0.1497 0.4821 0.024 Uiso calc 1
C C19 0.41975(10) -0.08517(9) 0.38053(6) 0.0151(3) Uani d 1
C C20 0.47948(11) -0.11181(10) 0.34217(7) 0.0192(3) Uani d 1
H H20 0.4907 -0.0719 0.3134 0.023 Uiso calc 1
C C21 0.52196(12) -0.19630(10) 0.34629(7) 0.0238(3) Uani d 1
H H21 0.5611 -0.2128 0.3203 0.029 Uiso calc 1
C C22 0.50633(12) -0.25642(10) 0.38912(7) 0.0250(3) Uani d 1
H H22 0.5351 -0.3132 0.3921 0.030 Uiso calc 1
C C23 0.44760(12) -0.23154(10) 0.42747(7) 0.0247(3) Uani d 1
H H23 0.4366 -0.2718 0.4561 0.030 Uiso calc 1
C C24 0.40487(11) -0.14636(10) 0.42328(7) 0.0194(3) Uani d 1
H H24 0.3659 -0.1302 0.4494 0.023 Uiso calc 1

loop_
_atom_site_aniso_label
_atom_site_aniso_U_11
_atom_site_aniso_U_22
_atom_site_aniso_U_33
_atom_site_aniso_U_12
_atom_site_aniso_U_13
_atom_site_aniso_U_23
Ge1 0.01210(7) 0.01250(7) 0.01693(7) -0.00005(6) 0.00481(5) -0.00168(6)
Si1 0.01585(18) 0.01453(18) 0.01666(18) 0.00156(14) 0.00463(14) -0.00171(14)
C1 0.0175(6) 0.0189(7) 0.0196(7) 0.0025(5) 0.0021(5) -0.0043(5)
C2 0.0260(8) 0.0266(8) 0.0293(8) -0.0083(7) 0.0042(7) -0.0038(7)
C3 0.0249(8) 0.0306(9) 0.0245(8) 0.0037(7) -0.0025(6) -0.0045(7)
C4 0.0281(8) 0.0279(8) 0.0297(9) 0.0060(7) 0.0044(7) -0.0127(7)
C5 0.0269(8) 0.0245(8) 0.0309(9) 0.0112(7) 0.0013(7) -0.0060(7)
C6 0.0410(10) 0.0391(10) 0.0243(8) -0.0134(8) 0.0132(7) -0.0001(7)
C7 0.0152(6) 0.0170(6) 0.0161(6) -0.0019(5) 0.0050(5) -0.0015(5)
C8 0.0198(7) 0.0182(7) 0.0322(8) -0.0008(6) 0.0024(6) -0.0008(6)
C9 0.0291(8) 0.0182(7) 0.0356(9) -0.0064(6) 0.0039(7) -0.0003(7)
C10 0.0231(7) 0.0305(8) 0.0225(7) -0.0123(6) 0.0040(6) -0.0018(6)
C11 0.0148(6) 0.0328(8) 0.0178(7) -0.0026(6) 0.0021(5) 0.0009(6)
C12 0.0176(7) 0.0208(7) 0.0168(6) -0.0004(5) 0.0044(5) 0.0014(5)
C13 0.0151(6) 0.0158(6) 0.0167(6) 0.0016(5) 0.0044(5) -0.0001(5)
C14 0.0220(7) 0.0226(7) 0.0199(7) -0.0051(6) 0.0082(6) -0.0044(6)
C15 0.0220(7) 0.0318(9) 0.0251(8) -0.0066(6) 0.0108(6) -0.0023(6)
C16 0.0249(8) 0.0334(9) 0.0206(7) 0.0041(7) 0.0117(6) -0.0005(6)
C17 0.0277(8) 0.0277(8) 0.0200(7) 0.0009(6) 0.0069(6) -0.0073(6)
C18 0.0189(7) 0.0209(7) 0.0209(7) -0.0017(6) 0.0051(6) -0.0037(6)
C19 0.0135(6) 0.0123(6) 0.0189(6) -0.0003(5) 0.0034(5) -0.0023(5)
C20 0.0184(7) 0.0187(7) 0.0215(7) 0.0019(5) 0.0073(5) 0.0006(6)
C21 0.0216(7) 0.0216(7) 0.0290(8) 0.0051(6) 0.0083(6) -0.0045(6)
C22 0.0256(8) 0.0124(6) 0.0327(8) 0.0033(6) 0.0010(6) -0.0025(6)
C23 0.0306(8) 0.0173(7) 0.0239(8) -0.0016(6) 0.0038(6) 0.0047(6)
C24 0.0201(7) 0.0183(7) 0.0201(7) -0.0017(6) 0.0060(5) -0.0009(6)

loop_
_atom_type_symbol
_atom_type_description
_atom_type_scat_dispersion_real
_atom_type_scat_dispersion_imag
_atom_type_scat_source
C C 0.0033 0.0016 'International Tables Vol C Tables 4.2.6.8 and 6.1.1.4'
H H 0.0000 0.0000 'International Tables Vol C Tables 4.2.6.8 and 6.1.1.4'
Ge Ge 0.1547 1.8001 'International Tables Vol C Tables 4.2.6.8 and 6.1.1.4'
Si Si 0.0817 0.0704 'International Tables Vol C Tables 4.2.6.8 and 6.1.1.4'

loop_
_geom_angle_atom_site_label_1
_geom_angle_atom_site_label_2
_geom_angle_atom_site_label_3
_geom_angle
C7 Ge1 Si1 107.93(4)
C7 Ge1 C13 107.92(6)
C13 Ge1 Si1 110.34(4)
C19 Ge1 Si1 113.92(4)
C19 Ge1 C7 106.89(6)
C19 Ge1 C13 109.61(6)
C1 Si1 Ge1 114.67(5)
C5 Si1 Ge1 104.47(5)
C5 Si1 C1 109.35(7)
C6 Si1 Ge1 109.08(6)
C6 Si1 C1 110.26(7)
C6 Si1 C5 108.72(9)
C2 C1 Si1 111.05(10)
C2 C1 C4 108.84(13)
C3 C1 Si1 108.38(10)
C3 C1 C2 109.00(13)
C3 C1 C4 108.31(13)
C4 C1 Si1 111.20(10)
C1 C2 H2A 109.5
C1 C2 H2B 109.5
C1 C2 H2C 109.5
H2A C2 H2B 109.5
H2A C2 H2C 109.5
H2B C2 H2C 109.5
C1 C3 H3A 109.5
C1 C3 H3B 109.5
C1 C3 H3C 109.5
H3A C3 H3B 109.5
H3A C3 H3C 109.5
H3B C3 H3C 109.5
C1 C4 H4A 109.5
C1 C4 H4B 109.5
C1 C4 H4C 109.5
H4A C4 H4B 109.5
H4A C4 H4C 109.5
H4B C4 H4C 109.5
Si1 C5 H5A 109.5
Si1 C5 H5B 109.5
Si1 C5 H5C 109.5
H5A C5 H5B 109.5
H5A C5 H5C 109.5
H5B C5 H5C 109.5
Si1 C6 H6A 109.5
Si1 C6 H6B 109.5
Si1 C6 H6C 109.5
H6A C6 H6B 109.5
H6A C6 H6C 109.5
H6B C6 H6C 109.5
C8 C7 Ge1 120.48(11)
C12 C7 Ge1 121.93(11)
C12 C7 C8 117.57(13)
C7 C8 H8 119.4
C9 C8 C7 121.19(15)
C9 C8 H8 119.4
C8 C9 H9 119.9
C10 C9 C8 120.28(15)
C10 C9 H9 119.9
C9 C10 H10 120.2
C11 C10 C9 119.52(14)
C11 C10 H10 120.2
C10 C11 H11 119.8
C10 C11 C12 120.39(14)
C12 C11 H11 119.8
C7 C12 H12 119.5
C11 C12 C7 121.06(14)
C11 C12 H12 119.5
C14 C13 Ge1 121.31(10)
C14 C13 C18 117.60(13)
C18 C13 Ge1 121.09(11)
C13 C14 H14 119.3
C15 C14 C13 121.38(14)
C15 C14 H14 119.3
C14 C15 H15 120.0
C16 C15 C14 119.93(15)
C16 C15 H15 120.0
C15 C16 H16 120.1
C17 C16 C15 119.72(14)
C17 C16 H16 120.1
C16 C17 H17 119.8
C16 C17 C18 120.36(14)
C18 C17 H17 119.8
C13 C18 H18 119.5
C17 C18 C13 121.01(14)
C17 C18 H18 119.5
C20 C19 Ge1 118.88(10)
C24 C19 Ge1 123.24(10)
C24 C19 C20 117.87(13)
C19 C20 H20 119.3
C21 C20 C19 121.30(14)
C21 C20 H20 119.3
C20 C21 H21 120.0
C20 C21 C22 120.06(14)
C22 C21 H21 120.0
C21 C22 H22 120.2
C23 C22 C21 119.62(14)
C23 C22 H22 120.2
C22 C23 H23 119.9
C22 C23 C24 120.25(14)
C24 C23 H23 119.9
C19 C24 C23 120.90(14)
C19 C24 H24 119.6
C23 C24 H24 119.6

loop_
_geom_bond_atom_site_label_1
_geom_bond_atom_site_label_2
_geom_bond_distance
Ge1 Si1 2.4026(4)
Ge1 C7 1.9618(14)
Ge1 C13 1.9648(14)
Ge1 C19 1.9512(13)
Si1 C1 1.9078(15)
Si1 C5 1.8687(15)
Si1 C6 1.8670(17)
C1 C2 1.536(2)
C1 C3 1.534(2)
C1 C4 1.537(2)
C2 H2A 0.9600
C2 H2B 0.9600
C2 H2C 0.9600
C3 H3A 0.9600
C3 H3B 0.9600
C3 H3C 0.9600
C4 H4A 0.9600
C4 H4B 0.9600
C4 H4C 0.9600
C5 H5A 0.9600
C5 H5B 0.9600
C5 H5C 0.9600
C6 H6A 0.9600
C6 H6B 0.9600
C6 H6C 0.9600
C7 C8 1.403(2)
C7 C12 1.3939(19)
C8 H8 0.9300
C8 C9 1.385(2)
C9 H9 0.9300
C9 C10 1.384(2)
C10 H10 0.9300
C10 C11 1.379(2)
C11 H11 0.9300
C11 C12 1.393(2)
C12 H12 0.9300
C13 C14 1.398(2)
C13 C18 1.400(2)
C14 H14 0.9300
C14 C15 1.389(2)
C15 H15 0.9300
C15 C16 1.388(2)
C16 H16 0.9300
C16 C17 1.379(2)
C17 H17 0.9300
C17 C18 1.391(2)
C18 H18 0.9300
C19 C20 1.4019(19)
C19 C24 1.390(2)
C20 H20 0.9300
C20 C21 1.383(2)
C21 H21 0.9300
C21 C22 1.385(2)
C22 H22 0.9300
C22 C23 1.384(2)
C23 H23 0.9300
C23 C24 1.393(2)
C24 H24 0.9300

loop_
_geom_torsion_atom_site_label_1
_geom_torsion_atom_site_label_2
_geom_torsion_atom_site_label_3
_geom_torsion_atom_site_label_4
_geom_torsion
Ge1 C7 C8 C9 -178.11(13)
Ge1 C7 C12 C11 177.92(11)
Ge1 C13 C14 C15 -178.96(12)
Ge1 C13 C18 C17 178.66(12)
Ge1 C19 C20 C21 179.40(11)
Ge1 C19 C24 C23 -179.38(11)
C7 C8 C9 C10 -0.1(3)
C8 C7 C12 C11 -0.3(2)
C8 C9 C10 C11 0.2(2)
C9 C10 C11 C12 -0.3(2)
C10 C11 C12 C7 0.4(2)
C12 C7 C8 C9 0.2(2)
C13 C14 C15 C16 0.4(2)
C14 C13 C18 C17 -0.3(2)
C14 C15 C16 C17 -0.5(3)
C15 C16 C17 C18 0.2(2)
C16 C17 C18 C13 0.2(2)
C18 C13 C14 C15 0.0(2)
C19 C20 C21 C22 -0.3(2)
C20 C19 C24 C23 -0.4(2)
C20 C21 C22 C23 0.3(2)
C21 C22 C23 C24 -0.3(2)
C22 C23 C24 C19 0.4(2)
C24 C19 C20 C21 0.3(2)

_cod_database_fobs_code 2241396
